data_1558268
loop_
_publ_author_name
'Valo, Jaana'
'Nasakkala, Matti'

_publ_section_title
;
 Crystal Structure of Dipotassium
 catena-mu-[Tetraacetatocuprato(II)][tetrakis-mu-(acetato-O,O')dicopper(II)]
;
_journal_name_full 'Acta Chemica Scandinavica'
_journal_page_first 20
_journal_page_last 24
_journal_paper_doi 10.3891/acta.chem.scand.48-0020
_journal_volume 48
_journal_year 1994
_chemical_formula_sum 'C16 H24 Cu3 K2 O16'
_chemical_formula_weight 741.2
_chemical_name_common
;
Dipotassium 
catena-mu-[Tetraacetatocuprato(II)][tetrakis-mu-(acetato-O,O')dicopper(II)]
;
_space_group_IT_number 15
_space_group_name_Hall '-C 2yc'
_space_group_name_H-M_alt 'C 1 2/c 1'
_symmetry_cell_setting monoclinic
_symmetry_Int_Tables_number 15
_symmetry_space_group_name_Hall '-C 2yc'
_symmetry_space_group_name_H-M 'C 1 2/c 1'
_cell_angle_alpha 90.
_cell_angle_beta 98.85(3)
_cell_angle_gamma 90.
_cell_formula_units_Z 4
_cell_length_a 17.956(4)
_cell_length_b 14.313(3)
_cell_length_c 12.443(2)
_cell_volume 3159.8(11)
_diffrn_ambient_temperature 294
_diffrn_radiation_probe x-ray
_diffrn_radiation_type MoK\a
_diffrn_radiation_wavelength 0.71069
_exptl_absorpt_coefficient_mu 2.324
_exptl_crystal_density_diffrn 1.615
_exptl_crystal_F_000 1492
_refine_ls_number_parameters 170
_refine_ls_number_reflns 1955
_refine_ls_R_factor_gt 0.038
_refine_ls_wR_factor_gt 0.042
_cod_data_source_file Acta-Chem-Scand-1994-48-20.cif
_cod_data_source_block 1
_cod_original_cell_volume 3160(2)
_cod_original_sg_symbol_H-M 'C 2/c'
_cod_database_code 1558268

loop_
_space_group_symop_id
_space_group_symop_operation_xyz
1 x,y,z
2 -x,y,1/2-z
3 -x,-y,-z
4 x,-y,1/2+z
5 1/2+x,1/2+y,z
6 1/2-x,1/2+y,1/2-z
7 1/2-x,1/2-y,-z
8 1/2+x,1/2-y,1/2+z

loop_
_atom_site_label
_atom_site_type_symbol
_atom_site_thermal_displace_type
_atom_site_fract_x
_atom_site_fract_y
_atom_site_fract_z
_atom_site_occupancy
_atom_site_U_iso_or_equiv
_atom_site_calc_flag
_atom_site_refinement_flags
_atom_site_disorder_assembly
_atom_site_disorder_group
Cu1 Cu Uiso 0.20350(10) 0.70920(10) 0.42180(10) 1.000 0.0400(10) . . . .
Cu2 Cu Uiso 0.00000 0.48430(10) 0.25000 1.000 0.0320(10) . . . .
K1 K Uiso 0.06590(10) 0.58340(10) 0.51350(10) 1.000 0.0420(10) . . . .
O1 O Uiso 0.1270(2) 0.7573(3) 0.5070(3) 1.000 0.0510(10) . . . .
O2 O Uiso 0.2940(2) 0.6717(3) 0.3636(3) 1.000 0.0620(10) . . . .
O3 O Uiso 0.2175(2) 0.6007(2) 0.5215(3) 1.000 0.0470(10) . . . .
O4 O Uiso 0.2027(2) 0.8301(3) 0.3492(3) 1.000 0.0590(10) . . . .
O5 O Uiso 0.1194(2) 0.6314(2) 0.3173(2) 1.000 0.0440(10) . . . .
O6 O Uiso 0.0490(2) 0.5752(2) 0.1702(2) 1.000 0.0360(10) . . . .
O7 O Uiso 0.0809(2) 0.3912(3) 0.2394(3) 1.000 0.0510(10) . . . .
O8 O Uiso 0.0749(2) 0.4139(3) 0.4125(3) 1.000 0.0470(10) . . . .
C1 C Uiso 0.1419(3) 0.8069(4) 0.5908(5) 1.000 0.054(2) . . . .
C2 C Uiso 0.0759(4) 0.8412(5) 0.6396(6) 1.000 0.090(2) . . . .
C3 C Uiso 0.2603(3) 0.6003(4) 0.6103(4) 1.000 0.050(2) . . . .
C4 C Uiso 0.2666(4) 0.5122(5) 0.6742(5) 1.000 0.087(2) . . . .
C5 C Uiso 0.0947(3) 0.6348(4) 0.2182(4) 1.000 0.039(2) . . . .
C6 C Uiso 0.1182(4) 0.7116(4) 0.1508(4) 1.000 0.082(2) . . . .
C7 C Uiso 0.1057(3) 0.3789(4) 0.3397(4) 1.000 0.049(3) . . . .
C8 C Uiso 0.1735(4) 0.3196(6) 0.3674(5) 1.000 0.112(3) . . . .

loop_
_atom_type_symbol
_atom_type_description
_atom_type_scat_dispersion_real
_atom_type_scat_dispersion_imag
_atom_type_scat_source
C C 0.0033 0.0016 ' International Tables Vol C Tables 4.2.6.8 and 6.1.1.4'
Cu Cu 0.3201 1.2651 ' International Tables Vol C Tables 4.2.6.8 and 6.1.1.4'
K K 0.2009 0.2494 ' International Tables Vol C Tables 4.2.6.8 and 6.1.1.4'
O O 0.0106 0.0060 ' International Tables Vol C Tables 4.2.6.8 and 6.1.1.4'

loop_
_geom_angle_atom_site_label_1
_geom_angle_atom_site_label_2
_geom_angle_atom_site_label_3
_geom_angle
_geom_angle_site_symmetry_1
_geom_angle_site_symmetry_2
_geom_angle_site_symmetry_3
_geom_angle_publ_flag
O1 Cu1 O2 167.90(18) . . . yes
O1 Cu1 O3 88.22(17) . . . yes
O1 Cu1 O4 89.04(18) . . . yes
O1 Cu1 O5 91.34(16) . . . yes
O2 Cu1 O3 89.09(17) . . . yes
O2 Cu1 O4 91.11(18) . . . yes
O2 Cu1 O5 100.41(16) . . . yes
O3 Cu1 O4 167.75(17) . . . yes
O3 Cu1 O5 88.99(14) . . . yes
O4 Cu1 O5 103.02(15) . . . yes
O6 Cu2 O7 91.27(15) . . . yes
O6 Cu2 O8 117.61(13) . . . yes
O6 Cu2 O6 95.18(14) . . 2_555 yes
O6 Cu2 O7 151.75(14) . . 2_555 yes
O6 Cu2 O8 95.05(13) . . 2_555 yes
O7 Cu2 O8 57.93(14) . . . yes
O6 Cu2 O7 151.75(14) 2_555 . . yes
O7 Cu2 O7 95.95(18) . . 2_555 yes
O7 Cu2 O8 89.06(15) . . 2_555 yes
O6 Cu2 O8 95.05(13) 2_555 . . yes
O7 Cu2 O8 89.06(15) 2_555 . . yes
O8 Cu2 O8 131.74(15) . . 2_555 yes
O6 Cu2 O7 91.27(15) 2_555 . 2_555 yes
O6 Cu2 O8 117.61(13) 2_555 . 2_555 yes
O7 Cu2 O8 57.93(14) 2_555 . 2_555 yes
Cu1 O1 C1 124.3(4) . . . yes
Cu1 O2 C1 121.9(4) . . 7_566 yes
Cu1 O3 C3 124.2(3) . . . yes
Cu1 O4 C3 123.4(3) . . 7_566 yes
Cu1 O5 C5 133.6(3) . . . yes
Cu2 O6 C5 121.7(3) . . . yes
Cu2 O7 C7 100.2(3) . . . yes
Cu2 O8 C7 79.3(3) . . . yes
O1 C1 C2 116.2(5) . . . yes
O1 C1 O2 125.7(5) . . 7_566 yes
O2 C1 C2 118.1(5) 7_566 . . yes
O3 C3 C4 117.7(5) . . . yes
O3 C3 O4 124.6(5) . . 7_566 yes
O4 C3 C4 117.7(5) 7_566 . . yes
O5 C5 O6 123.1(5) . . . yes
O5 C5 C6 120.0(5) . . . yes
O6 C5 C6 116.9(4) . . . yes
O7 C7 O8 122.3(5) . . . yes
O7 C7 C8 117.3(5) . . . yes
O8 C7 C8 120.4(5) . . . yes

loop_
_geom_bond_atom_site_label_1
_geom_bond_atom_site_label_2
_geom_bond_distance
_geom_bond_site_symmetry_1
_geom_bond_site_symmetry_2
_geom_bond_publ_flag
Cu1 O1 1.983(4) . . yes
Cu1 O2 1.953(4) . . yes
Cu1 O3 1.979(4) . . yes
Cu1 O4 1.951(4) . . yes
Cu1 O5 2.146(3) . . yes
Cu2 O6 1.929(3) . . yes
Cu2 O7 1.991(4) . . yes
Cu2 O8 2.465(4) . . yes
Cu2 O6 1.929(3) . 2_555 yes
Cu2 O7 1.991(4) . 2_555 yes
Cu2 O8 2.465(4) . 2_555 yes
O1 C1 1.256(7) . . yes
O2 C1 1.241(7) . 7_566 yes
O3 C3 1.245(6) . . yes
O4 C3 1.259(7) . 7_566 yes
O5 C5 1.246(6) . . yes
O6 C5 1.268(6) . . yes
O7 C7 1.271(6) . . yes
O8 C7 1.238(6) . . yes
C1 C2 1.495(9) . . no
C3 C4 1.486(9) . . no
C5 C6 1.483(8) . . no
C7 C8 1.481(9) . . no

loop_
_geom_torsion_atom_site_label_1
_geom_torsion_atom_site_label_2
_geom_torsion_atom_site_label_3
_geom_torsion_atom_site_label_4
_geom_torsion
_geom_torsion_site_symmetry_1
_geom_torsion_site_symmetry_2
_geom_torsion_site_symmetry_3
_geom_torsion_site_symmetry_4
_geom_torsion_publ_flag
O3 Cu1 O1 C1 86.6(5) . . . . no
O4 Cu1 O1 C1 -81.5(5) . . . . no
O5 Cu1 O1 C1 175.5(5) . . . . no
O3 Cu1 O2 C1 -83.0(5) . . . 7_566 no
O4 Cu1 O2 C1 84.8(5) . . . 7_566 no
O5 Cu1 O2 C1 -171.8(4) . . . 7_566 no
O1 Cu1 O3 C3 -85.0(4) . . . . no
O2 Cu1 O3 C3 83.2(4) . . . . no
O5 Cu1 O3 C3 -176.4(4) . . . . no
O1 Cu1 O4 C3 82.2(4) . . . 7_566 no
O2 Cu1 O4 C3 -85.7(4) . . . 7_566 no
O5 Cu1 O4 C3 173.4(4) . . . 7_566 no
O1 Cu1 O5 C5 117.1(5) . . . . no
O2 Cu1 O5 C5 -65.9(5) . . . . no
O3 Cu1 O5 C5 -154.8(5) . . . . no
O4 Cu1 O5 C5 27.7(5) . . . . no
O7 Cu2 O6 C5 -93.0(4) . . . . no
O8 Cu2 O6 C5 -39.0(4) . . . . no
O6 Cu2 O6 C5 59.5(4) 2_555 . . . no
O7 Cu2 O6 C5 162.0(4) 2_555 . . . no
O8 Cu2 O6 C5 177.9(4) 2_555 . . . no
O6 Cu2 O7 C7 118.9(3) . . . . no
O8 Cu2 O7 C7 -3.3(3) . . . . no
O6 Cu2 O7 C7 15.5(5) 2_555 . . . no
O7 Cu2 O7 C7 -88.4(3) 2_555 . . . no
O8 Cu2 O7 C7 -146.0(3) 2_555 . . . no
O6 Cu2 O8 C7 -69.3(3) . . . . no
O7 Cu2 O8 C7 3.4(3) . . . . no
O6 Cu2 O8 C7 -167.8(3) 2_555 . . . no
O7 Cu2 O8 C7 101.0(3) 2_555 . . . no
O8 Cu2 O8 C7 57.6(4) 2_555 . . . no
Cu1 O1 C1 C2 176.3(4) . . . . no
Cu1 O1 C1 O2 -4.7(8) . . . 7_566 no
Cu1 O2 C1 O1 -2.8(8) . . 7_566 7_566 no
Cu1 O2 C1 C2 178.2(4) . . 7_566 7_566 no
Cu1 O3 C3 C4 -177.9(4) . . . . no
Cu1 O3 C3 O4 3.7(8) . . . 7_566 no
Cu1 O4 C3 O3 2.1(8) . . 7_566 7_566 no
Cu1 O4 C3 C4 -179.5(4) . . 7_566 7_566 no
Cu1 O5 C5 O6 172.9(3) . . . . no
Cu1 O5 C5 C6 -7.6(8) . . . . no
Cu2 O6 C5 O5 10.3(7) . . . . no
Cu2 O6 C5 C6 -169.2(4) . . . . no
Cu2 O7 C7 O8 6.6(6) . . . . no
Cu2 O7 C7 C8 -174.0(5) . . . . no
Cu2 O8 C7 O7 -5.3(5) . . . . no
Cu2 O8 C7 C8 175.3(6) . . . . no
